data_4112597
loop_
_publ_author_name
'Anne Petitjean'
'Richard G. Khoury'
'Nathalie Kyritsakas'
'Jean-Marie Lehn'

_publ_section_title
;
 Dynamic Devices. Shape Switching and Substrate Binding in Ion-Controlled
 Nanomechanical Molecular Tweezers
;
_journal_name_full 'Journal of the American Chemical Society'
_journal_page_first 6637
_journal_page_last 6647
_journal_paper_doi 10.1021/ja031915r
_journal_volume 126
_journal_year 2004
_chemical_formula_sum 'C42 H27 F3 N6 O3 S'
_chemical_formula_weight 752.76
_chemical_name_systematic
; 
 ? 
;
_space_group_IT_number 2
_symmetry_cell_setting triclinic
_symmetry_space_group_name_Hall '-P 1'
_symmetry_space_group_name_H-M 'P -1'
_atom_sites_solution_hydrogens geom
_atom_sites_solution_primary direct
_atom_sites_solution_secondary difmap
_audit_creation_method SHELXL-97
_cell_angle_alpha 67.50
_cell_angle_beta 74.02
_cell_angle_gamma 71.86
_cell_formula_units_Z 2
_cell_length_a 11.161
_cell_length_b 13.733
_cell_length_c 14.107
_cell_measurement_temperature 100(2)
_cell_volume 1868.091
_computing_structure_refinement 'SHELXL-97 (Sheldrick, 1997)'
_computing_structure_solution 'SHELXS-97 (Sheldrick, 1990)'
_diffrn_ambient_temperature 100(2)
_diffrn_measured_fraction_theta_full 0.980
_diffrn_measured_fraction_theta_max 0.980
_diffrn_radiation_monochromator graphite
_diffrn_radiation_source 'fine-focus sealed tube'
_diffrn_radiation_type MoK\a
_diffrn_radiation_wavelength 0.71073
_diffrn_reflns_av_R_equivalents 0.0647
_diffrn_reflns_av_sigmaI/netI 0.1707
_diffrn_reflns_limit_h_max 14
_diffrn_reflns_limit_h_min -12
_diffrn_reflns_limit_k_max 17
_diffrn_reflns_limit_k_min -17
_diffrn_reflns_limit_l_max 18
_diffrn_reflns_limit_l_min -18
_diffrn_reflns_number 12482
_diffrn_reflns_theta_full 27.54
_diffrn_reflns_theta_max 27.54
_diffrn_reflns_theta_min 1.59
_exptl_absorpt_coefficient_mu 0.150
_exptl_crystal_colour orange
_exptl_crystal_density_diffrn 1.338
_exptl_crystal_F_000 776
_exptl_crystal_size_max 0.24
_exptl_crystal_size_mid 0.21
_exptl_crystal_size_min 0.14
_refine_diff_density_max 1.342
_refine_diff_density_min -0.800
_refine_diff_density_rms 0.112
_refine_ls_extinction_method none
_refine_ls_goodness_of_fit_ref 1.697
_refine_ls_hydrogen_treatment mixed
_refine_ls_matrix_type full
_refine_ls_number_parameters 485
_refine_ls_number_reflns 8449
_refine_ls_number_restraints 0
_refine_ls_restrained_S_all 1.697
_refine_ls_R_factor_all 0.2789
_refine_ls_R_factor_gt 0.1739
_refine_ls_shift/su_max 2.537
_refine_ls_shift/su_mean 0.337
_refine_ls_structure_factor_coef Fsqd
_refine_ls_weighting_details 'calc w=1/[\s^2^(Fo^2^)+(0.1000P)^2^+0.0000P] where P=(Fo^2^+2Fc^2^)/3'
_refine_ls_weighting_scheme calc
_refine_ls_wR_factor_gt 0.3292
_refine_ls_wR_factor_ref 0.3604
_reflns_number_gt 4543
_reflns_number_total 8449
_reflns_threshold_expression >2sigma(I)
_cod_data_source_file ja031915rsi20031223_050945.cif
_cod_data_source_block a
_cod_original_cell_volume 1868.2
_cod_database_code 4112597

loop_
_symmetry_equiv_pos_as_xyz
'x, y, z'
'-x, -y, -z'

loop_
_atom_site_label
_atom_site_type_symbol
_atom_site_fract_x
_atom_site_fract_y
_atom_site_fract_z
_atom_site_U_iso_or_equiv
_atom_site_adp_type
_atom_site_occupancy
_atom_site_symmetry_multiplicity
_atom_site_calc_flag
_atom_site_refinement_flags
N1 N 0.3219(5) 0.5932(3) 0.0962(4) 0.0373(14) Uani 1 1 d .
N2 N 0.3171(6) 0.6018(4) 0.2658(4) 0.0446(15) Uani 1 1 d .
N3 N 0.4081(4) 0.3156(3) 0.1030(3) 0.0256(11) Uani 1 1 d .
N4 N 0.5558(5) -0.0924(3) 0.1573(3) 0.0254(11) Uani 1 1 d .
N5 N 0.3675(5) 0.3342(3) 0.4525(3) 0.0294(12) Uani 1 1 d .
N6 N 0.4050(5) -0.0589(3) 0.6547(3) 0.0274(12) Uani 1 1 d .
C1 C 0.3478(6) 0.4846(4) 0.1365(4) 0.0292(14) Uani 1 1 d .
C2 C 0.3058(7) 0.6442(5) 0.1642(5) 0.0473(19) Uani 1 1 d .
H2B H 0.2832 0.7211 0.1373 0.057 Uiso 1 1 calc R
C3 C 0.3406(6) 0.4943(4) 0.3046(4) 0.0326(15) Uani 1 1 d .
C4 C 0.3567(6) 0.4317(4) 0.2413(4) 0.0321(15) Uani 1 1 d .
H4B H 0.3732 0.3549 0.2695 0.039 Uiso 1 1 calc R
C5 C 0.3635(6) 0.4230(4) 0.0654(4) 0.0269(13) Uani 1 1 d .
C6 C 0.3348(6) 0.4773(4) -0.0348(4) 0.0349(15) Uani 1 1 d .
H6A H 0.3073 0.5540 -0.0598 0.042 Uiso 1 1 calc R
C7 C 0.3478(6) 0.4161(5) -0.0957(5) 0.0400(16) Uani 1 1 d .
H7A H 0.3273 0.4502 -0.1637 0.048 Uiso 1 1 calc R
C8 C 0.3908(6) 0.3046(5) -0.0585(4) 0.0348(15) Uani 1 1 d .
H8A H 0.3999 0.2615 -0.1002 0.042 Uiso 1 1 calc R
C9 C 0.4205(5) 0.2569(4) 0.0414(4) 0.0275(14) Uani 1 1 d .
C10 C 0.4695(6) 0.1370(4) 0.0842(4) 0.0267(14) Uani 1 1 d .
C11 C 0.3841(6) 0.0678(4) 0.1134(4) 0.0304(14) Uani 1 1 d .
C12 C 0.2496(6) 0.1084(5) 0.1109(4) 0.0354(15) Uani 1 1 d .
H12A H 0.2149 0.1843 0.0871 0.042 Uiso 1 1 calc R
C13 C 0.1726(6) 0.0397(5) 0.1418(4) 0.0365(16) Uani 1 1 d .
H13A H 0.0840 0.0676 0.1386 0.044 Uiso 1 1 calc R
C14 C 0.2211(7) -0.0726(5) 0.1788(5) 0.0401(17) Uani 1 1 d .
H14A H 0.1651 -0.1199 0.2005 0.048 Uiso 1 1 calc R
C15 C 0.3465(7) -0.1140(5) 0.1839(4) 0.0374(16) Uani 1 1 d .
H15A H 0.3773 -0.1903 0.2100 0.045 Uiso 1 1 calc R
C16 C 0.4334(6) -0.0462(4) 0.1513(4) 0.0240(13) Uani 1 1 d .
C17 C 0.6381(6) -0.0276(4) 0.1279(4) 0.0252(13) Uani 1 1 d .
C18 C 0.7693(6) -0.0770(5) 0.1329(4) 0.0349(15) Uani 1 1 d .
H18A H 0.7971 -0.1538 0.1549 0.042 Uiso 1 1 calc R
C19 C 0.8566(6) -0.0147(5) 0.1060(4) 0.0342(15) Uani 1 1 d .
H19A H 0.9443 -0.0488 0.1095 0.041 Uiso 1 1 calc R
C20 C 0.8174(6) 0.0981(4) 0.0736(4) 0.0327(15) Uani 1 1 d .
H20A H 0.8786 0.1400 0.0559 0.039 Uiso 1 1 calc R
C21 C 0.6933(6) 0.1487(4) 0.0670(4) 0.0269(14) Uani 1 1 d .
H21A H 0.6693 0.2256 0.0446 0.032 Uiso 1 1 calc R
C22 C 0.5975(6) 0.0892(4) 0.0927(4) 0.0255(13) Uani 1 1 d .
C23 C 0.3524(6) 0.4421(4) 0.4165(4) 0.0306(14) Uani 1 1 d .
C24 C 0.3426(6) 0.5007(5) 0.4802(5) 0.0392(17) Uani 1 1 d .
H24A H 0.3274 0.5775 0.4537 0.047 Uiso 1 1 calc R
C25 C 0.3550(7) 0.4462(5) 0.5819(5) 0.0426(17) Uani 1 1 d .
H25A H 0.3507 0.4851 0.6263 0.051 Uiso 1 1 calc R
C26 C 0.3736(7) 0.3366(5) 0.6201(5) 0.0402(16) Uani 1 1 d .
H26A H 0.3839 0.2978 0.6905 0.048 Uiso 1 1 calc R
C27 C 0.3773(6) 0.2824(4) 0.5527(4) 0.0278(14) Uani 1 1 d .
C28 C 0.3876(6) 0.1639(4) 0.5879(4) 0.0258(13) Uani 1 1 d .
C29 C 0.2776(6) 0.1257(4) 0.6077(4) 0.0289(14) Uani 1 1 d .
C30 C 0.1563(6) 0.1953(5) 0.5935(4) 0.0371(16) Uani 1 1 d .
H30A H 0.1472 0.2713 0.5730 0.045 Uiso 1 1 calc R
C31 C 0.0509(7) 0.1563(6) 0.6084(5) 0.0482(18) Uani 1 1 d .
H31A H -0.0304 0.2043 0.5991 0.058 Uiso 1 1 calc R
C32 C 0.0661(7) 0.0439(5) 0.6376(5) 0.0426(17) Uani 1 1 d .
H32A H -0.0062 0.0173 0.6452 0.051 Uiso 1 1 calc R
C33 C 0.1782(6) -0.0281(5) 0.6555(4) 0.0339(15) Uani 1 1 d .
H33A H 0.1833 -0.1036 0.6773 0.041 Uiso 1 1 calc R
C34 C 0.2886(6) 0.0101(4) 0.6415(4) 0.0276(14) Uani 1 1 d .
C35 C 0.5155(6) -0.0230(5) 0.6324(4) 0.0311(15) Uani 1 1 d .
C36 C 0.6362(6) -0.0956(5) 0.6444(4) 0.0315(15) Uani 1 1 d .
H36A H 0.6430 -0.1716 0.6714 0.038 Uiso 1 1 calc R
C37 C 0.7419(7) -0.0558(5) 0.6169(5) 0.0406(16) Uani 1 1 d .
H37A H 0.8228 -0.1053 0.6234 0.049 Uiso 1 1 calc R
C38 C 0.7370(6) 0.0555(5) 0.5791(5) 0.0406(16) Uani 1 1 d .
H38A H 0.8132 0.0807 0.5603 0.049 Uiso 1 1 calc R
C39 C 0.6224(6) 0.1263(5) 0.5698(4) 0.0303(15) Uani 1 1 d .
H39A H 0.6195 0.2017 0.5436 0.036 Uiso 1 1 calc R
C40 C 0.5048(6) 0.0921(4) 0.5981(4) 0.0269(14) Uani 1 1 d .
C41 C 0.4162(6) -0.1787(4) 0.6941(5) 0.0362(16) Uani 1 1 d .
H41A H 0.3316 -0.1930 0.7067 0.054 Uiso 1 1 calc R
H41B H 0.4500 -0.2107 0.7593 0.054 Uiso 1 1 calc R
H41C H 0.4745 -0.2107 0.6421 0.054 Uiso 1 1 calc R
O1 O 1.0142(18) 0.4531(14) 0.6223(14) 0.149(6) Uiso 0.50 1 d P
S S 0.8855(2) 0.29961(15) 0.33962(16) 0.0554(6) Uiso 1 1 d .
O2 O 0.9514(7) 0.1899(5) 0.3706(5) 0.095(2) Uiso 1 1 d .
O3 O 0.8270(15) 0.3066(11) 0.4387(11) 0.114(5) Uiso 0.50 1 d P
O6 O 0.9132(12) 0.3743(9) 0.3814(9) 0.087(4) Uiso 0.50 1 d P
O5 O 0.7701(9) 0.3329(7) 0.3048(7) 0.147(3) Uiso 1 1 d .
C42 C 0.9692(18) 0.3344(14) 0.2000(13) 0.072(5) Uiso 0.50 1 d P
F1 F 0.9311(12) 0.4343(9) 0.1537(9) 0.109(4) Uiso 0.50 1 d P
F2 F 1.0894(9) 0.3354(7) 0.2032(6) 0.161(3) Uiso 1 1 d .
F3 F 0.9566(12) 0.2711(10) 0.1551(10) 0.119(4) Uiso 0.50 1 d P
F4 F 1.0721(19) 0.3509(14) 0.3486(15) 0.181(7) Uiso 0.50 1 d P
F5 F 0.9340(18) 0.4772(14) 0.2758(13) 0.168(6) Uiso 0.50 1 d P
C43 C 1.023(4) 0.394(3) 0.249(3) 0.177(12) Uiso 0.50 1 d P
O7 O 0.9908(14) 0.2892(11) 0.8204(11) 0.108(4) Uiso 0.50 1 d P
C44 C 1.024(3) 0.334(3) 0.906(3) 0.189(13) Uiso 0.50 1 d P
C45 C 1.0000 0.5000 0.5000 0.242(13) Uiso 1 2 d S

loop_
_atom_site_aniso_label
_atom_site_aniso_U_11
_atom_site_aniso_U_22
_atom_site_aniso_U_33
_atom_site_aniso_U_23
_atom_site_aniso_U_13
_atom_site_aniso_U_12
N1 0.067(4) 0.020(3) 0.027(3) -0.002(2) -0.019(3) -0.012(2)
N2 0.087(5) 0.018(3) 0.030(3) 0.001(2) -0.020(3) -0.017(3)
N3 0.033(3) 0.023(3) 0.021(3) -0.008(2) -0.002(2) -0.010(2)
N4 0.039(3) 0.025(2) 0.019(2) -0.0085(19) -0.002(2) -0.016(2)
N5 0.044(3) 0.018(2) 0.022(3) -0.001(2) -0.009(2) -0.006(2)
N6 0.036(3) 0.023(3) 0.021(3) -0.005(2) -0.008(2) -0.005(2)
C1 0.042(4) 0.027(3) 0.014(3) -0.001(2) -0.006(3) -0.009(3)
C2 0.091(6) 0.018(3) 0.037(4) -0.004(3) -0.023(4) -0.016(3)
C3 0.049(4) 0.024(3) 0.024(3) -0.005(3) -0.005(3) -0.011(3)
C4 0.051(4) 0.018(3) 0.028(3) -0.004(3) -0.009(3) -0.012(3)
C5 0.036(4) 0.024(3) 0.023(3) -0.009(2) -0.004(3) -0.010(3)
C6 0.051(4) 0.018(3) 0.030(3) -0.001(3) -0.014(3) -0.002(3)
C7 0.058(5) 0.036(4) 0.024(3) 0.001(3) -0.019(3) -0.010(3)
C8 0.044(4) 0.039(4) 0.022(3) -0.011(3) -0.012(3) -0.002(3)
C9 0.032(4) 0.024(3) 0.027(3) -0.005(3) -0.008(3) -0.008(3)
C10 0.043(4) 0.026(3) 0.021(3) -0.011(2) -0.008(3) -0.014(3)
C11 0.038(4) 0.036(3) 0.020(3) -0.008(3) -0.006(3) -0.013(3)
C12 0.034(4) 0.045(4) 0.026(3) -0.011(3) 0.000(3) -0.012(3)
C13 0.032(4) 0.053(4) 0.033(4) -0.017(3) -0.011(3) -0.013(3)
C14 0.050(5) 0.051(4) 0.038(4) -0.020(3) -0.008(3) -0.029(4)
C15 0.059(5) 0.031(3) 0.031(4) -0.011(3) -0.010(3) -0.018(3)
C16 0.032(4) 0.023(3) 0.019(3) -0.009(2) -0.006(3) -0.005(3)
C17 0.032(4) 0.029(3) 0.013(3) -0.007(2) -0.003(3) -0.005(3)
C18 0.046(4) 0.028(3) 0.026(3) -0.006(3) -0.011(3) -0.003(3)
C19 0.033(4) 0.051(4) 0.020(3) -0.015(3) -0.004(3) -0.006(3)
C20 0.038(4) 0.032(3) 0.026(3) -0.005(3) 0.001(3) -0.016(3)
C21 0.041(4) 0.026(3) 0.019(3) -0.006(2) -0.006(3) -0.017(3)
C22 0.035(4) 0.033(3) 0.013(3) -0.010(2) -0.005(3) -0.009(3)
C23 0.041(4) 0.029(3) 0.025(3) -0.011(3) -0.011(3) -0.006(3)
C24 0.055(5) 0.033(4) 0.031(4) -0.019(3) -0.007(3) -0.003(3)
C25 0.066(5) 0.038(4) 0.044(4) -0.026(3) -0.027(4) -0.008(3)
C26 0.064(5) 0.039(4) 0.020(3) -0.009(3) -0.010(3) -0.014(3)
C27 0.032(4) 0.026(3) 0.024(3) -0.009(3) -0.003(3) -0.005(3)
C28 0.039(4) 0.024(3) 0.018(3) -0.011(2) -0.010(3) -0.003(3)
C29 0.039(4) 0.033(3) 0.016(3) -0.008(2) -0.007(3) -0.008(3)
C30 0.041(4) 0.031(3) 0.023(3) -0.003(3) -0.004(3) 0.004(3)
C31 0.035(4) 0.051(4) 0.044(4) -0.010(3) -0.011(3) 0.005(3)
C32 0.038(4) 0.066(5) 0.033(4) -0.017(3) -0.006(3) -0.025(4)
C33 0.033(4) 0.040(4) 0.031(3) -0.011(3) -0.005(3) -0.014(3)
C34 0.044(4) 0.028(3) 0.012(3) -0.003(2) -0.009(3) -0.012(3)
C35 0.042(4) 0.036(3) 0.016(3) -0.010(3) -0.005(3) -0.008(3)
C36 0.031(4) 0.032(3) 0.027(3) -0.010(3) -0.008(3) 0.003(3)
C37 0.033(4) 0.052(4) 0.031(4) -0.015(3) -0.010(3) 0.003(3)
C38 0.039(4) 0.054(4) 0.035(4) -0.010(3) -0.011(3) -0.019(3)
C39 0.036(4) 0.032(3) 0.024(3) -0.013(3) -0.004(3) -0.006(3)
C40 0.038(4) 0.032(3) 0.013(3) -0.010(2) -0.001(3) -0.010(3)
C41 0.046(4) 0.020(3) 0.042(4) -0.008(3) -0.012(3) -0.005(3)

loop_
_atom_type_symbol
_atom_type_description
_atom_type_scat_dispersion_real
_atom_type_scat_dispersion_imag
_atom_type_scat_source
S S 0.1246 0.1234 'International Tables Vol C Tables 4.2.6.8 and 6.1.1.4'
F F 0.0171 0.0103 'International Tables Vol C Tables 4.2.6.8 and 6.1.1.4'
O O 0.0106 0.0060 'International Tables Vol C Tables 4.2.6.8 and 6.1.1.4'
N N 0.0061 0.0033 'International Tables Vol C Tables 4.2.6.8 and 6.1.1.4'
C C 0.0033 0.0016 'International Tables Vol C Tables 4.2.6.8 and 6.1.1.4'
H H 0.0000 0.0000 'International Tables Vol C Tables 4.2.6.8 and 6.1.1.4'

loop_
_geom_angle_atom_site_label_1
_geom_angle_atom_site_label_2
_geom_angle_atom_site_label_3
_geom_angle
_geom_angle_site_symmetry_1
C2 N1 C1 114.8(5) .
C3 N2 C2 115.1(5) .
C5 N3 C9 117.5(4) .
C16 N4 C17 118.2(5) .
C27 N5 C23 118.1(5) .
C34 N6 C35 122.5(5) .
C34 N6 C41 119.7(5) .
C35 N6 C41 117.8(5) .
N1 C1 C4 121.4(5) .
N1 C1 C5 117.4(5) .
C4 C1 C5 121.2(5) .
N1 C2 N2 129.1(5) .
N2 C3 C4 121.0(5) .
N2 C3 C23 118.1(5) .
C4 C3 C23 120.9(5) .
C1 C4 C3 118.5(5) .
N3 C5 C6 123.7(5) .
N3 C5 C1 116.0(5) .
C6 C5 C1 120.3(5) .
C7 C6 C5 117.6(5) .
C6 C7 C8 120.2(5) .
C9 C8 C7 118.6(5) .
N3 C9 C8 122.3(5) .
N3 C9 C10 117.2(5) .
C8 C9 C10 120.5(5) .
C22 C10 C11 118.1(5) .
C22 C10 C9 122.5(5) .
C11 C10 C9 119.3(5) .
C10 C11 C16 118.4(6) .
C10 C11 C12 122.8(5) .
C16 C11 C12 118.7(5) .
C13 C12 C11 120.4(6) .
C12 C13 C14 120.9(6) .
C15 C14 C13 120.6(6) .
C14 C15 C16 121.5(6) .
N4 C16 C11 123.8(5) .
N4 C16 C15 118.4(5) .
C11 C16 C15 117.9(6) .
N4 C17 C18 118.2(5) .
N4 C17 C22 122.6(5) .
C18 C17 C22 119.2(5) .
C19 C18 C17 120.5(5) .
C18 C19 C20 120.5(6) .
C21 C20 C19 121.0(6) .
C20 C21 C22 121.7(5) .
C10 C22 C17 118.7(5) .
C10 C22 C21 124.1(5) .
C17 C22 C21 117.2(5) .
N5 C23 C24 122.2(5) .
N5 C23 C3 115.1(5) .
C24 C23 C3 122.7(5) .
C25 C24 C23 118.8(6) .
C26 C25 C24 120.4(6) .
C25 C26 C27 118.1(5) .
N5 C27 C26 122.3(5) .
N5 C27 C28 115.0(5) .
C26 C27 C28 122.7(5) .
C40 C28 C29 120.1(5) .
C40 C28 C27 120.5(5) .
C29 C28 C27 119.4(5) .
C28 C29 C30 122.8(5) .
C28 C29 C34 119.1(5) .
C30 C29 C34 118.1(6) .
C31 C30 C29 121.8(6) .
C30 C31 C32 118.4(6) .
C33 C32 C31 123.3(6) .
C32 C33 C34 119.4(6) .
N6 C34 C33 121.7(5) .
N6 C34 C29 119.3(5) .
C33 C34 C29 118.9(5) .
N6 C35 C36 121.9(5) .
N6 C35 C40 118.1(5) .
C36 C35 C40 120.0(6) .
C37 C36 C35 119.3(6) .
C36 C37 C38 122.7(6) .
C39 C38 C37 119.0(6) .
C38 C39 C40 122.5(6) .
C28 C40 C35 120.8(5) .
C28 C40 C39 122.8(5) .
C35 C40 C39 116.4(5) .
O3 S O5 93.4(7) .
O3 S O2 97.9(6) .
O5 S O2 122.1(5) .
O3 S O6 58.2(7) .
O5 S O6 116.4(6) .
O2 S O6 117.7(6) .
O3 S C42 161.7(8) .
O5 S C42 88.7(7) .
O2 S C42 96.3(6) .
O6 S C42 104.8(8) .
O3 S C43 118.4(12) .
O5 S C43 115.6(11) .
O2 S C43 107.9(12) .
O6 S C43 60.2(12) .
C42 S C43 45.6(11) .
S O3 O6 64.6(8) .
O3 O6 S 57.1(7) .
O3 O6 F5 141.9(12) .
S O6 F5 101.7(9) .
O3 O6 F4 133.4(12) .
S O6 F4 100.9(9) .
F5 O6 F4 77.7(11) .
O3 O6 C43 133.8(15) .
S O6 C43 76.7(12) .
F5 O6 C43 44.4(11) .
F4 O6 C43 48.7(12) .
F1 C42 F3 114.1(16) .
F1 C42 F2 97.9(13) .
F3 C42 F2 118.3(16) .
F1 C42 C43 74.4(17) .
F3 C42 C43 165(2) .
F2 C42 C43 46.4(15) .
F1 C42 S 109.5(13) .
F3 C42 S 110.9(12) .
F2 C42 S 105.0(11) .
C43 C42 S 76.1(15) .
C42 F1 C43 61.0(15) .
C43 F2 C42 76.5(19) .
C43 F4 O6 74.2(18) .
C43 F5 O6 78.5(18) .
F2 C43 F5 164(4) .
F2 C43 F4 103(3) .
F5 C43 F4 93(3) .
F2 C43 C42 57.1(18) .
F5 C43 C42 113(3) .
F4 C43 C42 129(3) .
F2 C43 F1 83(2) .
F5 C43 F1 81(2) .
F4 C43 F1 165(3) .
C42 C43 F1 44.6(12) .
F2 C43 O6 134(3) .
F5 C43 O6 57.1(17) .
F4 C43 O6 57.1(15) .
C42 C43 O6 101(2) .
F1 C43 O6 109(2) .
F2 C43 S 98(2) .
F5 C43 S 85(2) .
F4 C43 S 82.6(17) .
C42 C43 S 58.4(13) .
F1 C43 S 83.2(15) .
O6 C43 S 43.1(8) .
O1 C45 O1 180.000(2) 2_766

loop_
_geom_bond_atom_site_label_1
_geom_bond_atom_site_label_2
_geom_bond_distance
_geom_bond_site_symmetry_2
N1 C2 1.335(7) .
N1 C1 1.343(7) .
N2 C3 1.330(7) .
N2 C2 1.350(7) .
N3 C5 1.339(6) .
N3 C9 1.351(7) .
N4 C16 1.326(7) .
N4 C17 1.352(7) .
N5 C27 1.335(7) .
N5 C23 1.341(7) .
N6 C34 1.361(7) .
N6 C35 1.382(7) .
N6 C41 1.497(6) .
C1 C4 1.392(7) .
C1 C5 1.488(8) .
C3 C4 1.404(8) .
C3 C23 1.487(8) .
C5 C6 1.396(7) .
C6 C7 1.369(8) .
C7 C8 1.384(8) .
C8 C9 1.393(7) .
C9 C10 1.496(7) .
C10 C22 1.391(8) .
C10 C11 1.425(8) .
C11 C16 1.424(7) .
C11 C12 1.434(8) .
C12 C13 1.342(8) .
C13 C14 1.401(8) .
C14 C15 1.347(9) .
C15 C16 1.417(8) .
C17 C18 1.418(8) .
C17 C22 1.444(7) .
C18 C19 1.376(8) .
C19 C20 1.396(8) .
C20 C21 1.353(8) .
C21 C22 1.431(8) .
C23 C24 1.382(8) .
C24 C25 1.364(8) .
C25 C26 1.358(8) .
C26 C27 1.401(8) .
C27 C28 1.484(7) .
C28 C40 1.377(8) .
C28 C29 1.400(8) .
C29 C30 1.408(8) .
C29 C34 1.447(7) .
C30 C31 1.373(9) .
C31 C32 1.403(9) .
C32 C33 1.349(8) .
C33 C34 1.423(8) .
C35 C36 1.413(8) .
C35 C40 1.440(8) .
C36 C37 1.352(9) .
C37 C38 1.401(9) .
C38 C39 1.349(8) .
C39 C40 1.433(8) .
O1 C45 1.629(18) .
S O3 1.397(15) .
S O5 1.385(9) .
S O2 1.409(6) .
S O6 1.503(12) .
S C42 1.877(17) .
S C43 2.14(3) .
O3 O6 1.414(17) .
O6 F5 1.635(18) .
O6 F4 1.66(2) .
O6 C43 1.91(4) .
C42 F1 1.262(17) .
C42 F3 1.313(19) .
C42 F2 1.359(18) .
C42 C43 1.57(4) .
F1 C43 1.73(4) .
F2 C43 1.17(4) .
F4 C43 1.49(3) .
F5 C43 1.36(4) .
O7 C44 1.71(4) .
C45 O1 1.629(18) 2_766
